data_4133837
loop_
_publ_author_name
'Shi, Chao'
'Ye, Le'
'Gong, Zhi-Xin'
'Ma, Jia-Jun'
'Wang, Qin-Wen'
'Jiang, Jia-Ying'
'Hua, Miao-Miao'
'Wang, Chang-Feng'
'Yu, Hui'
'Zhang, Yi'
'Ye, Heng-Yun'

_publ_section_title
;
 Two-Dimensional Organic-Inorganic Hybrid Rare-Earth Double Perovskite
 Ferroelectrics.
;
_journal_name_full 'Journal of the American Chemical Society'
_journal_paper_doi 10.1021/jacs.9b11697
_journal_year 2019
_chemical_absolute_configuration syn
_chemical_formula_sum 'C28 H52 N12 O28 Rb Sm'
_chemical_formula_weight 1240.63
_space_group_crystal_system tetragonal
_space_group_IT_number 97
_space_group_name_Hall 'I 4 2'
_space_group_name_H-M_alt 'I 4 2 2'
_audit_creation_method SHELXL-2017/1
_cell_angle_alpha 90
_cell_angle_beta 90
_cell_angle_gamma 90
_cell_formula_units_Z 1
_cell_length_a 7.0629(2)
_cell_length_b 7.0629(2)
_cell_length_c 24.3073(17)
_cell_measurement_reflns_used 2206
_cell_measurement_temperature 383(2)
_cell_measurement_theta_max 26.0060
_cell_measurement_theta_min 2.1910
_cell_volume 1212.56(10)
_computing_structure_refinement 'SHELXL-2017/1 (Sheldrick, 2017)'
_diffrn_ambient_temperature 383(2)
_diffrn_measured_fraction_theta_full 0.997
_diffrn_measured_fraction_theta_max 0.903
_diffrn_measurement_device_type 'rigaku synergy'
_diffrn_radiation_type MoK\a
_diffrn_radiation_wavelength 0.71073
_diffrn_reflns_av_R_equivalents 0.0454
_diffrn_reflns_av_unetI/netI 0.0322
_diffrn_reflns_Laue_measured_fraction_full 0.997
_diffrn_reflns_Laue_measured_fraction_max 0.903
_diffrn_reflns_limit_h_max 9
_diffrn_reflns_limit_h_min -9
_diffrn_reflns_limit_k_max 9
_diffrn_reflns_limit_k_min -8
_diffrn_reflns_limit_l_max 28
_diffrn_reflns_limit_l_min -34
_diffrn_reflns_number 4444
_diffrn_reflns_point_group_measured_fraction_full 0.998
_diffrn_reflns_point_group_measured_fraction_max 0.878
_diffrn_reflns_theta_full 25.242
_diffrn_reflns_theta_max 30.632
_diffrn_reflns_theta_min 3.003
_exptl_absorpt_coefficient_mu 2.309
_exptl_absorpt_correction_T_max 1.00000
_exptl_absorpt_correction_T_min 0.62877
_exptl_absorpt_correction_type multi-scan
_exptl_crystal_colour colorless
_exptl_crystal_density_diffrn 1.699
_exptl_crystal_description block
_exptl_crystal_F_000 627
_exptl_crystal_size_max 0.15
_exptl_crystal_size_mid 0.13
_exptl_crystal_size_min 0.11
_refine_diff_density_max 1.797
_refine_diff_density_min -1.166
_refine_diff_density_rms 0.190
_refine_ls_abs_structure_details
;
 Flack x determined using 248 quotients [(I+)-(I-)]/[(I+)+(I-)]
 (Parsons, Flack and Wagner, Acta Cryst. B69 (2013) 249-259).
;
_refine_ls_abs_structure_Flack 0.49(3)
_refine_ls_extinction_method none
_refine_ls_goodness_of_fit_ref 1.224
_refine_ls_hydrogen_treatment undef
_refine_ls_matrix_type full
_refine_ls_number_parameters 55
_refine_ls_number_reflns 841
_refine_ls_number_restraints 3
_refine_ls_restrained_S_all 1.226
_refine_ls_R_factor_all 0.0736
_refine_ls_R_factor_gt 0.0708
_refine_ls_shift/su_max 0.003
_refine_ls_shift/su_mean 0.000
_refine_ls_structure_factor_coef Fsqd
_refine_ls_weighting_details 'w=1/[\s^2^(Fo^2^)+(0.1053P)^2^+0.6466P] where P=(Fo^2^+2Fc^2^)/3'
_refine_ls_weighting_scheme calc
_refine_ls_wR_factor_gt 0.1624
_refine_ls_wR_factor_ref 0.1640
_reflns_Friedel_coverage 0.532
_reflns_Friedel_fraction_full 1.000
_reflns_Friedel_fraction_max 0.834
_reflns_number_gt 800
_reflns_number_total 841
_reflns_threshold_expression 'I > 2\s(I)'
_cod_data_source_file ja9b11697_si_004.cif
_cod_data_source_block (R3HQ)4RbSm(NO3)8-T383K
_cod_original_cell_volume 1212.56(11)
_cod_database_code 4133837
_shelx_shelxl_version_number 2017/1
_shelx_space_group_comment
;
The symmetry employed for this shelxl refinement is uniquely defined
by the following loop, which should always be used as a source of
symmetry information in preference to the above space-group names.
They are only intended as comments.
;

loop_
_space_group_symop_operation_xyz
'x, y, z'
'-x, -y, z'
'-y, x, z'
'y, -x, z'
'-x, y, -z'
'x, -y, -z'
'y, x, -z'
'-y, -x, -z'
'x+1/2, y+1/2, z+1/2'
'-x+1/2, -y+1/2, z+1/2'
'-y+1/2, x+1/2, z+1/2'
'y+1/2, -x+1/2, z+1/2'
'-x+1/2, y+1/2, -z+1/2'
'x+1/2, -y+1/2, -z+1/2'
'y+1/2, x+1/2, -z+1/2'
'-y+1/2, -x+1/2, -z+1/2'

loop_
_atom_site_label
_atom_site_type_symbol
_atom_site_fract_x
_atom_site_fract_y
_atom_site_fract_z
_atom_site_U_iso_or_equiv
_atom_site_adp_type
_atom_site_occupancy
_atom_site_site_symmetry_order
_atom_site_calc_flag
_atom_site_refinement_flags_posn
_atom_site_refinement_flags_adp
_atom_site_refinement_flags_occupancy
Sm1 Sm -0.500000 0.500000 -0.500000 0.0517(5) Uani 0.500(0) 8 d S T P
Rb1 Rb -0.500000 0.500000 -0.500000 0.0517(5) Uani 0.500(0) 8 d S T P
N2 N -0.9170(18) 0.500000 -0.500000 0.110(6) Uani 1 2 d S T P
O1 O -0.528(15) 0.657(4) -0.4013(10) 0.14(2) Uani 0.5 1 d . . P
N1 N -0.500000 0.500000 -0.3750(9) 0.127(9) Uani 1 4 d S T P
O4 O -0.529(7) 0.169(4) -0.5455(14) 0.072(12) Uani 0.25 1 d . . P
O5 O -0.168(4) 0.351(5) -0.505(5) 0.080(17) Uani 0.25 1 d . . P
O2 O -0.500000 0.500000 -0.3297(15) 0.23(2) Uani 1 4 d S T P
C1 C -0.500000 0.500000 -0.089(4) 0.25(3) Uiso 1 4 d S U P
C2 C -0.412(10) 0.679(8) -0.119(2) 0.26(2) Uiso 1 1 d . U .
C3 C -0.303(6) 0.420(7) -0.1677(15) 0.219(19) Uiso 1 1 d . U .
C4 C -0.500000 0.500000 -0.197(3) 0.24(2) Uiso 1 4 d S U P

loop_
_atom_site_aniso_label
_atom_site_aniso_U_11
_atom_site_aniso_U_22
_atom_site_aniso_U_33
_atom_site_aniso_U_23
_atom_site_aniso_U_13
_atom_site_aniso_U_12
Sm1 0.0399(5) 0.0399(5) 0.0753(8) 0.000 0.000 0.000
Rb1 0.0399(5) 0.0399(5) 0.0753(8) 0.000 0.000 0.000
N2 0.040(5) 0.134(15) 0.157(14) 0.02(6) 0.000 0.000
O1 0.20(7) 0.101(14) 0.112(12) -0.017(11) -0.02(3) -0.04(4)
N1 0.152(16) 0.152(16) 0.076(11) 0.000 0.000 0.000
O4 0.05(4) 0.052(12) 0.115(17) -0.030(13) 0.002(15) -0.012(14)
O5 0.061(14) 0.080(16) 0.10(5) 0.00(3) 0.03(3) 0.023(13)
O2 0.28(4) 0.28(4) 0.13(2) 0.000 0.000 0.000

loop_
_atom_type_symbol
_atom_type_description
_atom_type_scat_dispersion_real
_atom_type_scat_dispersion_imag
_atom_type_scat_source
C C 0.0033 0.0016 'International Tables Vol C Tables 4.2.6.8 and 6.1.1.4'
H H 0.0000 0.0000 'International Tables Vol C Tables 4.2.6.8 and 6.1.1.4'
N N 0.0061 0.0033 'International Tables Vol C Tables 4.2.6.8 and 6.1.1.4'
O O 0.0106 0.0060 'International Tables Vol C Tables 4.2.6.8 and 6.1.1.4'
Rb Rb -0.9393 2.9676 'International Tables Vol C Tables 4.2.6.8 and 6.1.1.4'
Sm Sm -0.1638 3.4418 'International Tables Vol C Tables 4.2.6.8 and 6.1.1.4'

loop_
_geom_angle_atom_site_label_1
_geom_angle_atom_site_label_2
_geom_angle_atom_site_label_3
_geom_angle
_geom_angle_site_symmetry_1
_geom_angle_site_symmetry_3
O5 Sm1 O5 138.5(17) 6_564 4_455
O5 Sm1 O5 174(6) 6_564 5_454
O5 Sm1 O5 41.9(18) 4_455 5_454
O5 Sm1 O5 41.9(18) 6_564 3_565
O5 Sm1 O5 174(6) 4_455 3_565
O5 Sm1 O5 138.5(17) 5_454 3_565
O5 Sm1 O5 89.8(3) 6_564 7_464
O5 Sm1 O5 131.6(17) 4_455 7_464
O5 Sm1 O5 89.8(3) 5_454 7_464
O5 Sm1 O5 48.8(19) 3_565 7_464
O5 Sm1 O5 89.8(3) 6_564 8_554
O5 Sm1 O5 48.8(19) 4_455 8_554
O5 Sm1 O5 89.8(3) 5_454 8_554
O5 Sm1 O5 131.6(17) 3_565 8_554
O5 Sm1 O5 174(6) 7_464 8_554
O5 Sm1 O5 131.6(17) 6_564 2_465
O5 Sm1 O5 89.8(3) 4_455 2_465
O5 Sm1 O5 48.8(19) 5_454 2_465
O5 Sm1 O5 89.8(3) 3_565 2_465
O5 Sm1 O5 41.9(18) 7_464 2_465
O5 Sm1 O5 138.5(17) 8_554 2_465
O5 Sm1 O5 48.8(19) 6_564 .
O5 Sm1 O5 89.8(3) 4_455 .
O5 Sm1 O5 131.6(17) 5_454 .
O5 Sm1 O5 89.8(3) 3_565 .
O5 Sm1 O5 138.5(17) 7_464 .
O5 Sm1 O5 41.9(18) 8_554 .
O5 Sm1 O5 174(6) 2_465 .
O5 Sm1 O4 29(2) 6_564 8_554
O5 Sm1 O4 117.5(19) 4_455 8_554
O5 Sm1 O4 146(3) 5_454 8_554
O5 Sm1 O4 65.3(19) 3_565 8_554
O5 Sm1 O4 106.1(19) 7_464 8_554
O5 Sm1 O4 71.3(19) 8_554 8_554
O5 Sm1 O4 144(2) 2_465 8_554
O5 Sm1 O4 40(2) . 8_554
O5 Sm1 O4 71.3(19) 6_564 6_564
O5 Sm1 O4 144(2) 4_455 6_564
O5 Sm1 O4 106.1(18) 5_454 6_564
O5 Sm1 O4 40(2) 3_565 6_564
O5 Sm1 O4 29(2) 7_464 6_564
O5 Sm1 O4 146(3) 8_554 6_564
O5 Sm1 O4 65.3(19) 2_465 6_564
O5 Sm1 O4 117.5(19) . 6_564
O4 Sm1 O4 79.6(6) 8_554 6_564
O5 Sm1 O4 144(2) 6_564 4_455
O5 Sm1 O4 71.3(19) 4_455 4_455
O5 Sm1 O4 40(2) 5_454 4_455
O5 Sm1 O4 106.1(18) 3_565 4_455
O5 Sm1 O4 65.3(19) 7_464 4_455
O5 Sm1 O4 117.5(19) 8_554 4_455
O5 Sm1 O4 29(2) 2_465 4_455
O5 Sm1 O4 146(3) . 4_455
O4 Sm1 O4 171(2) 8_554 4_455
O4 Sm1 O4 92(2) 6_564 4_455
O5 Sm1 O4 146(3) 6_564 7_464
O5 Sm1 O4 65.3(19) 4_455 7_464
O5 Sm1 O4 29(2) 5_454 7_464
O5 Sm1 O4 117.5(19) 3_565 7_464
O5 Sm1 O4 71.3(19) 7_464 7_464
O5 Sm1 O4 106.1(19) 8_554 7_464
O5 Sm1 O4 40(2) 2_465 7_464
O5 Sm1 O4 144(2) . 7_464
O4 Sm1 O4 129.6(16) 8_554 7_464
O4 Sm1 O4 79.6(6) 6_564 7_464
O4 Sm1 O4 51.3(16) 4_455 7_464
N2 N2 O5 119.5(14) 2_365 2_465
N2 N2 O5 119.5(14) 2_365 5_454
O5 N2 O5 121(3) 2_465 5_454
N2 N2 O4 118.3(12) 2_365 7_464
O5 N2 O4 90(5) 2_465 7_464
O5 N2 O4 62(6) 5_454 7_464
N2 N2 O4 118.3(12) 2_365 4_455
O5 N2 O4 62(6) 2_465 4_455
O5 N2 O4 90(5) 5_454 4_455
O4 N2 O4 123(2) 7_464 4_455
N2 N2 Sm1 180.0 2_365 .
O5 N2 Sm1 60.5(14) 2_465 .
O5 N2 Sm1 60.5(14) 5_454 .
O4 N2 Sm1 61.7(12) 7_464 .
O4 N2 Sm1 61.7(12) 4_455 .
N1 O1 O1 52.0(6) . 4_455
N1 O1 O1 52.0(6) . 3_565
O1 O1 O1 89.999(15) 4_455 3_565
N1 O1 O4 161(5) . 6_564
O1 O1 O4 113(7) 4_455 6_564
O1 O1 O4 124(5) 3_565 6_564
N1 O1 Sm1 94.3(18) . .
O1 O1 Sm1 72.5(5) 4_455 .
O1 O1 Sm1 72.5(5) 3_565 .
O4 O1 Sm1 68.5(11) 6_564 .
O2 N1 O1 119.5(14) . 3_565
O2 N1 O1 119.5(14) . 2_465
O1 N1 O1 76.0(12) 3_565 2_465
O2 N1 O1 119.5(14) . 4_455
O1 N1 O1 121(3) 3_565 4_455
O1 N1 O1 76.0(12) 2_465 4_455
O2 N1 O1 119.5(14) . .
O1 N1 O1 76.0(12) 3_565 .
O1 N1 O1 121(3) 2_465 .
O1 N1 O1 76.0(12) 4_455 .
N2 O4 O5 57(4) 3_565 4_455
N2 O4 O5 44(3) 3_565 8_554
O5 O4 O5 87(3) 4_455 8_554
N2 O4 O1 163(3) 3_565 6_564
O5 O4 O1 123(5) 4_455 6_564
O5 O4 O1 121(4) 8_554 6_564
N2 O4 Sm1 92.7(15) 3_565 .
O5 O4 Sm1 74.6(19) 4_455 .
O5 O4 Sm1 69.4(17) 8_554 .
O1 O4 Sm1 71.8(12) 6_564 .
N2 O5 O4 61(3) 2_465 3_565
N2 O5 O4 46(3) 2_465 8_554
O4 O5 O4 93(3) 3_565 8_554
N2 O5 Sm1 95.1(17) 2_465 .
O4 O5 Sm1 76(2) 3_565 .
O4 O5 Sm1 70.7(16) 8_554 .
C2 C1 C2 125(8) . 2_465
C2 C1 C2 78(3) . 3_565
C2 C1 C2 78(3) 2_465 3_565
C2 C1 C2 78(3) . 4_455
C2 C1 C2 78(3) 2_465 4_455
C2 C1 C2 125(8) 3_565 4_455
C3 C2 C1 121(7) 3_565 .
C3 C2 C2 89(5) 3_565 3_565
C1 C2 C2 51.1(16) . 3_565
C3 C2 C2 97(4) 3_565 4_455
C1 C2 C2 51.1(16) . 4_455
C2 C2 C2 90.000(8) 3_565 4_455
C2 C3 C4 111(6) 4_455 .
C3 C4 C3 129(7) 3_565 4_455
C3 C4 C3 79(3) 3_565 2_465
C3 C4 C3 79(3) 4_455 2_465
C3 C4 C3 79(3) 3_565 .
C3 C4 C3 79(3) 4_455 .
C3 C4 C3 129(7) 2_465 .

loop_
_geom_bond_atom_site_label_1
_geom_bond_atom_site_label_2
_geom_bond_distance
_geom_bond_site_symmetry_2
Sm1 O5 2.57(3) 6_564
Sm1 O5 2.57(3) 4_455
Sm1 O5 2.57(3) 5_454
Sm1 O5 2.57(3) 3_565
Sm1 O5 2.57(3) 7_464
Sm1 O5 2.57(3) 8_554
Sm1 O5 2.57(3) 2_465
Sm1 O5 2.57(3) .
Sm1 O4 2.60(3) 8_554
Sm1 O4 2.60(3) 6_564
Sm1 O4 2.60(3) 4_455
Sm1 O4 2.60(3) 7_464
N2 N2 1.17(3) 2_365
N2 O5 1.22(4) 2_465
N2 O5 1.22(4) 5_454
N2 O4 1.28(4) 7_464
N2 O4 1.28(4) 4_455
O1 N1 1.30(3) .
O1 O1 1.60(5) 4_455
O1 O1 1.60(5) 3_565
O1 O4 1.78(5) 6_564
N1 O2 1.10(4) .
O4 O5 1.29(11) 4_455
O4 O5 1.76(10) 8_554
C1 C2 1.58(6) .
C1 C2 1.58(6) 2_465
C1 C2 1.58(6) 3_565
C1 C2 1.58(6) 4_455
C2 C3 1.19(5) 3_565
C2 C2 1.99(8) 3_565
C2 C2 1.99(8) 4_455
C3 C4 1.66(5) .
